data_1576425
loop_
_publ_author_name
'Jungi, Hiren'
'Chhetri, Ashis'
'Kumar, Dheeraj'
'Podder, Sumana'
'R. S., Malavika'
'Kuniyil, Rositha'
'Mitra, Joyee'

_publ_section_title
;
 Bifunctional picolinate ionic liquids as metal-/halide-free sustainable
 catalysts for CO2 cycloaddition to epoxides
;
_journal_issue 2
_journal_name_full 'Catalysis Science &amp; Technology'
_journal_page_first 458
_journal_page_last 468
_journal_paper_doi 10.1039/D5CY01068C
_journal_volume 16
_journal_year 2026
_chemical_formula_moiety 'C10 H8 Br2 O4'
_chemical_formula_sum 'C10 H8 Br2 O4'
_chemical_formula_weight 351.98
_space_group_crystal_system monoclinic
_space_group_IT_number 14
_space_group_name_Hall '-P 2yn'
_space_group_name_H-M_alt 'P 1 21/n 1'
_atom_sites_solution_hydrogens geom
_audit_creation_date 2025-01-24
_audit_creation_method
;
Olex2 1.2
(compiled 2018.05.29 svn.r3508 for OlexSys, GUI svn.r5506)
;
_audit_update_record
;
2025-04-07 deposited with the CCDC.	2025-11-25 downloaded from the CCDC.
;
_cell_angle_alpha 90
_cell_angle_beta 110.806(2)
_cell_angle_gamma 90
_cell_formula_units_Z 4
_cell_length_a 12.3464(5)
_cell_length_b 6.2562(2)
_cell_length_c 15.9702(6)
_cell_measurement_reflns_used 9961
_cell_measurement_temperature 298
_cell_measurement_theta_max 30.108
_cell_measurement_theta_min 2.586
_cell_volume 1153.12(8)
_computing_cell_refinement 'SAINT V8.40B (?, 2016)'
_computing_data_reduction 'SAINT V8.40B (?, 2016)'
_computing_molecular_graphics 'Olex2 (Dolomanov et al., 2009)'
_computing_publication_material 'Olex2 (Dolomanov et al., 2009)'
_computing_structure_refinement 'ShelXL (Sheldrick, 2015)'
_computing_structure_solution 'SHELXT 2018/2 (Sheldrick, 2018)'
_diffrn_ambient_temperature 298
_diffrn_measured_fraction_theta_full 1.000
_diffrn_measured_fraction_theta_max 0.999
_diffrn_measurement_device_type 'Bruker D8 QUEST'
_diffrn_radiation_type MoK\a
_diffrn_radiation_wavelength 0.71073
_diffrn_reflns_av_R_equivalents 0.0942
_diffrn_reflns_av_unetI/netI 0.0380
_diffrn_reflns_Laue_measured_fraction_full 1.000
_diffrn_reflns_Laue_measured_fraction_max 0.999
_diffrn_reflns_limit_h_max 17
_diffrn_reflns_limit_h_min -17
_diffrn_reflns_limit_k_max 8
_diffrn_reflns_limit_k_min -8
_diffrn_reflns_limit_l_max 22
_diffrn_reflns_limit_l_min -22
_diffrn_reflns_number 60533
_diffrn_reflns_point_group_measured_fraction_full 1.000
_diffrn_reflns_point_group_measured_fraction_max 0.999
_diffrn_reflns_theta_full 25.242
_diffrn_reflns_theta_max 30.622
_diffrn_reflns_theta_min 2.586
_exptl_absorpt_coefficient_mu 7.024
_exptl_absorpt_correction_T_max 0.7461
_exptl_absorpt_correction_T_min 0.5397
_exptl_absorpt_correction_type multi-scan
_exptl_absorpt_process_details
'SADABS-2016/2 (Bruker,2016/2) was used for absorption correction. wR2(int) was 0.1097 before and 0.0778 after correction. The Ratio of minimum to maximum transmission is 0.7234. The \l/2 correction factor is Not present.'
_exptl_crystal_colour colourless
_exptl_crystal_colour_primary colourless
_exptl_crystal_density_diffrn 2.027
_exptl_crystal_description needle
_exptl_crystal_F_000 680
_exptl_crystal_size_max 0.18
_exptl_crystal_size_mid 0.08
_exptl_crystal_size_min 0.03
_refine_diff_density_max 0.690
_refine_diff_density_min -0.702
_refine_diff_density_rms 0.073
_refine_ls_extinction_method none
_refine_ls_goodness_of_fit_ref 1.017
_refine_ls_hydrogen_treatment constr
_refine_ls_matrix_type full
_refine_ls_number_parameters 145
_refine_ls_number_reflns 3540
_refine_ls_number_restraints 0
_refine_ls_restrained_S_all 1.017
_refine_ls_R_factor_all 0.0732
_refine_ls_R_factor_gt 0.0389
_refine_ls_shift/su_max 0.001
_refine_ls_shift/su_mean 0.000
_refine_ls_structure_factor_coef Fsqd
_refine_ls_weighting_details 'w=1/[\s^2^(Fo^2^)+(0.0174P)^2^+1.5512P] where P=(Fo^2^+2Fc^2^)/3'
_refine_ls_weighting_scheme calc
_refine_ls_wR_factor_gt 0.0714
_refine_ls_wR_factor_ref 0.0843
_reflns_Friedel_coverage 0.000
_reflns_number_gt 2344
_reflns_number_total 3540
_reflns_threshold_expression 'I > 2\s(I)'
_cod_data_source_file d5cy01068c2.cif
_cod_data_source_block hdj_56_5_0ma_a
_cod_original_cell_volume 1153.12(7)
_cod_database_code 1576425
_shelx_shelxl_version_number 2018/3
_shelx_space_group_comment
;
The symmetry employed for this shelxl refinement is uniquely defined
by the following loop, which should always be used as a source of
symmetry information in preference to the above space-group names.
They are only intended as comments.
;
_shelx_estimated_absorpt_t_max 0.817
_shelx_estimated_absorpt_t_min 0.365
_olex2_refinement_description
;
1. Fixed Uiso
 At 1.2 times of:
  All C(H) groups, All C(H,H) groups
2.a Ternary CH refined with riding coordinates:
 C6(H6)
2.b Secondary CH2 refined with riding coordinates:
 C5(H5A,H5B), C10(H10A,H10B)
2.c Aromatic/amide H refined with riding coordinates:
 C2(H2), C8(H8), C9(H9)
;
_olex2_submission_special_instructions 'No special instructions were received'

loop_
_space_group_symop_operation_xyz
'x, y, z'
'-x+1/2, y+1/2, -z+1/2'
'-x, -y, -z'
'x-1/2, -y-1/2, z-1/2'

loop_
_atom_site_label
_atom_site_type_symbol
_atom_site_fract_x
_atom_site_fract_y
_atom_site_fract_z
_atom_site_U_iso_or_equiv
_atom_site_adp_type
_atom_site_occupancy
_atom_site_site_symmetry_order
_atom_site_calc_flag
_atom_site_refinement_flags_posn
_atom_site_refinement_flags_adp
_atom_site_refinement_flags_occupancy
_atom_site_disorder_assembly
_atom_site_disorder_group
Br1 Br 0.74228(4) 0.41292(8) 0.46498(3) 0.07277(15) Uani 1 1 d . . . . .
Br2 Br 0.44624(3) 0.11065(5) 0.63777(2) 0.05662(12) Uani 1 1 d . . . . .
O1 O 0.52729(19) 0.5004(4) 0.74734(14) 0.0504(5) Uani 1 1 d . . . . .
O2 O 0.5265(2) 0.3891(4) 0.91148(15) 0.0557(6) Uani 1 1 d . . . . .
O3 O 0.4387(4) 0.0737(4) 0.8722(2) 0.1003(12) Uani 1 1 d . . . . .
O4 O 0.3444(2) 0.3767(4) 0.82250(19) 0.0679(7) Uani 1 1 d . . . . .
C1 C 0.6771(3) 0.4459(6) 0.5558(2) 0.0512(8) Uani 1 1 d . . . . .
C2 C 0.5989(3) 0.2957(5) 0.56196(19) 0.0472(7) Uani 1 1 d . . . . .
H2 H 0.578154 0.180956 0.522427 0.057 Uiso 1 1 calc R . . . .
C3 C 0.5520(3) 0.3185(5) 0.62762(19) 0.0410(6) Uani 1 1 d . . . . .
C4 C 0.5808(3) 0.4906(5) 0.68649(19) 0.0414(6) Uani 1 1 d . . . . .
C5 C 0.5664(3) 0.6518(5) 0.8182(2) 0.0469(7) Uani 1 1 d . . . . .
H5A H 0.550848 0.796286 0.795004 0.056 Uiso 1 1 calc R . . . .
H5B H 0.649010 0.636683 0.850300 0.056 Uiso 1 1 calc R . . . .
C6 C 0.5003(3) 0.6046(4) 0.8789(2) 0.0439(7) Uani 1 1 d . . . . .
H6 H 0.522863 0.705084 0.929302 0.053 Uiso 1 1 calc R . . . .
C7 C 0.4367(4) 0.2635(6) 0.8685(3) 0.0621(10) Uani 1 1 d . . . . .
C8 C 0.7090(3) 0.6143(6) 0.6134(2) 0.0576(9) Uani 1 1 d . . . . .
H8 H 0.762982 0.712774 0.608760 0.069 Uiso 1 1 calc R . . . .
C9 C 0.6605(3) 0.6384(5) 0.6789(2) 0.0537(8) Uani 1 1 d . . . . .
H9 H 0.681475 0.754138 0.717926 0.064 Uiso 1 1 calc R . . . .
C10 C 0.3704(3) 0.6012(6) 0.8344(3) 0.0596(9) Uani 1 1 d . . . . .
H10A H 0.333175 0.666599 0.872184 0.072 Uiso 1 1 calc R . . . .
H10B H 0.346046 0.675050 0.777261 0.072 Uiso 1 1 calc R . . . .

loop_
_atom_site_aniso_label
_atom_site_aniso_U_11
_atom_site_aniso_U_22
_atom_site_aniso_U_33
_atom_site_aniso_U_23
_atom_site_aniso_U_13
_atom_site_aniso_U_12
Br1 0.0670(3) 0.1044(3) 0.0620(2) 0.0204(2) 0.0415(2) 0.0285(2)
Br2 0.0724(2) 0.04589(17) 0.0588(2) -0.01031(15) 0.03214(18) -0.01176(16)
O1 0.0604(14) 0.0544(13) 0.0447(12) -0.0176(10) 0.0290(11) -0.0169(11)
O2 0.0684(15) 0.0475(12) 0.0512(13) 0.0105(10) 0.0213(12) 0.0091(12)
O3 0.176(4) 0.0365(14) 0.131(3) -0.0024(15) 0.106(3) -0.0111(17)
O4 0.0622(16) 0.0640(16) 0.0850(18) -0.0171(14) 0.0356(15) -0.0184(13)
C1 0.0481(18) 0.066(2) 0.0460(17) 0.0109(15) 0.0249(15) 0.0167(16)
C2 0.0483(18) 0.0539(18) 0.0392(16) -0.0010(14) 0.0154(14) 0.0110(15)
C3 0.0405(16) 0.0434(15) 0.0397(15) 0.0007(12) 0.0149(13) 0.0054(12)
C4 0.0420(16) 0.0442(16) 0.0390(15) -0.0015(12) 0.0159(13) 0.0026(13)
C5 0.0575(19) 0.0413(16) 0.0445(16) -0.0114(13) 0.0213(15) -0.0098(14)
C6 0.0585(19) 0.0340(14) 0.0414(15) -0.0062(12) 0.0204(14) -0.0018(14)
C7 0.097(3) 0.0412(18) 0.072(2) -0.0053(17) 0.059(2) -0.0092(19)
C8 0.0498(19) 0.065(2) 0.065(2) 0.0055(18) 0.0293(17) -0.0036(17)
C9 0.055(2) 0.0514(19) 0.060(2) -0.0063(15) 0.0267(17) -0.0080(15)
C10 0.059(2) 0.0516(19) 0.073(2) -0.0038(17) 0.0297(18) 0.0065(17)

loop_
_atom_type_symbol
_atom_type_description
_atom_type_scat_dispersion_real
_atom_type_scat_dispersion_imag
_atom_type_scat_source
C C 0.0033 0.0016 'International Tables Vol C Tables 4.2.6.8 and 6.1.1.4'
H H 0.0000 0.0000 'International Tables Vol C Tables 4.2.6.8 and 6.1.1.4'
Br Br -0.2901 2.4595 'International Tables Vol C Tables 4.2.6.8 and 6.1.1.4'
O O 0.0106 0.0060 'International Tables Vol C Tables 4.2.6.8 and 6.1.1.4'

loop_
_geom_angle_atom_site_label_1
_geom_angle_atom_site_label_2
_geom_angle_atom_site_label_3
_geom_angle
_geom_angle_site_symmetry_1
_geom_angle_site_symmetry_3
_geom_angle_publ_flag
C4 O1 C5 119.1(2) . . ?
C7 O2 C6 109.1(3) . . ?
C7 O4 C10 110.0(3) . . ?
C2 C1 Br1 118.6(3) . . ?
C8 C1 Br1 120.0(3) . . ?
C8 C1 C2 121.4(3) . . ?
C1 C2 H2 120.6 . . ?
C3 C2 C1 118.8(3) . . ?
C3 C2 H2 120.6 . . ?
C2 C3 Br2 119.0(2) . . ?
C2 C3 C4 121.4(3) . . ?
C4 C3 Br2 119.6(2) . . ?
O1 C4 C3 116.6(3) . . ?
O1 C4 C9 125.0(3) . . ?
C9 C4 C3 118.4(3) . . ?
O1 C5 H5A 110.6 . . ?
O1 C5 H5B 110.6 . . ?
O1 C5 C6 105.9(2) . . ?
H5A C5 H5B 108.7 . . ?
C6 C5 H5A 110.6 . . ?
C6 C5 H5B 110.6 . . ?
O2 C6 C5 108.2(2) . . ?
O2 C6 H6 110.0 . . ?
O2 C6 C10 102.8(3) . . ?
C5 C6 H6 110.0 . . ?
C5 C6 C10 115.4(3) . . ?
C10 C6 H6 110.0 . . ?
O3 C7 O2 124.4(5) . . ?
O3 C7 O4 124.1(4) . . ?
O4 C7 O2 111.4(3) . . ?
C1 C8 H8 120.1 . . ?
C1 C8 C9 119.7(3) . . ?
C9 C8 H8 120.1 . . ?
C4 C9 H9 119.9 . . ?
C8 C9 C4 120.2(3) . . ?
C8 C9 H9 119.9 . . ?
O4 C10 C6 103.1(3) . . ?
O4 C10 H10A 111.1 . . ?
O4 C10 H10B 111.1 . . ?
C6 C10 H10A 111.1 . . ?
C6 C10 H10B 111.1 . . ?
H10A C10 H10B 109.1 . . ?

loop_
_geom_bond_atom_site_label_1
_geom_bond_atom_site_label_2
_geom_bond_distance
_geom_bond_site_symmetry_2
_geom_bond_publ_flag
Br1 C1 1.903(3) . ?
Br2 C3 1.890(3) . ?
O1 C4 1.356(3) . ?
O1 C5 1.423(3) . ?
O2 C6 1.440(3) . ?
O2 C7 1.332(5) . ?
O3 C7 1.189(4) . ?
O4 C7 1.321(5) . ?
O4 C10 1.439(4) . ?
C1 C2 1.376(5) . ?
C1 C8 1.362(5) . ?
C2 H2 0.9300 . ?
C2 C3 1.374(4) . ?
C3 C4 1.390(4) . ?
C4 C9 1.387(4) . ?
C5 H5A 0.9700 . ?
C5 H5B 0.9700 . ?
C5 C6 1.502(4) . ?
C6 H6 0.9800 . ?
C6 C10 1.505(5) . ?
C8 H8 0.9300 . ?
C8 C9 1.386(5) . ?
C9 H9 0.9300 . ?
C10 H10A 0.9700 . ?
C10 H10B 0.9700 . ?

loop_
_geom_torsion_atom_site_label_1
_geom_torsion_atom_site_label_2
_geom_torsion_atom_site_label_3
_geom_torsion_atom_site_label_4
_geom_torsion
_geom_torsion_site_symmetry_1
_geom_torsion_site_symmetry_2
_geom_torsion_site_symmetry_3
_geom_torsion_site_symmetry_4
_geom_torsion_publ_flag
Br1 C1 C2 C3 179.8(2) . . . . ?
Br1 C1 C8 C9 179.5(3) . . . . ?
Br2 C3 C4 O1 -1.6(4) . . . . ?
Br2 C3 C4 C9 178.6(2) . . . . ?
O1 C4 C9 C8 -179.2(3) . . . . ?
O1 C5 C6 O2 60.3(3) . . . . ?
O1 C5 C6 C10 -54.3(3) . . . . ?
O2 C6 C10 O4 -17.4(3) . . . . ?
C1 C2 C3 Br2 -179.0(2) . . . . ?
C1 C2 C3 C4 0.9(5) . . . . ?
C1 C8 C9 C4 0.7(5) . . . . ?
C2 C1 C8 C9 -1.1(5) . . . . ?
C2 C3 C4 O1 178.4(3) . . . . ?
C2 C3 C4 C9 -1.3(5) . . . . ?
C3 C4 C9 C8 0.5(5) . . . . ?
C4 O1 C5 C6 -173.4(3) . . . . ?
C5 O1 C4 C3 170.0(3) . . . . ?
C5 O1 C4 C9 -10.3(5) . . . . ?
C5 C6 C10 O4 100.3(3) . . . . ?
C6 O2 C7 O3 169.3(3) . . . . ?
C6 O2 C7 O4 -11.7(4) . . . . ?
C7 O2 C6 C5 -104.5(3) . . . . ?
C7 O2 C6 C10 18.1(3) . . . . ?
C7 O4 C10 C6 11.7(4) . . . . ?
C8 C1 C2 C3 0.3(5) . . . . ?
C10 O4 C7 O2 -0.6(4) . . . . ?
C10 O4 C7 O3 178.4(3) . . . . ?
